data_1535692
loop_
_publ_author_name
'Mugavero, S.J.'
'Smith, M.D.'
'zur Loye, H.C.'

_publ_section_title
;
 Crystal growth and magnetic properties of Ln2 Li Ir O6 (Ln = Pr, Nd, Sm,
 Eu)
;
_journal_name_full 'Journal of Solid State Chemistry'
_journal_page_first 200
_journal_page_last 206
_journal_volume 178
_journal_year 2005
_chemical_formula_sum 'Eu2 Ir Li O6'
_space_group_IT_number 14
_symmetry_space_group_name_Hall '-P 2yn'
_symmetry_space_group_name_H-M 'P 1 21/n 1'
_cell_angle_alpha 90
_cell_angle_beta 90.782
_cell_angle_gamma 90
_cell_formula_units_Z 2
_cell_length_a 5.3549
_cell_length_b 5.7538
_cell_length_c 7.6129
_cell_volume 234.539
_citation_journal_id_ASTM JSSCBI
_cod_data_source_file Mugavero_JSSCBI_2005_1661.cif
_cod_data_source_block Eu2Ir1Li1O6
_cod_original_cell_volume 234.5394
_cod_original_sg_symbol_Hall '-P 2ybc (x-z,y,z)'
_cod_original_formula_sum 'Eu2 Ir1 Li1 O6'
_cod_database_code 1535692

loop_
_symmetry_equiv_pos_as_xyz
x,y,z
-x+1/2,y+1/2,-z+1/2
-x,-y,-z
x-1/2,-y-1/2,z-1/2

loop_
_atom_site_label
_atom_site_type_symbol
_atom_site_fract_x
_atom_site_fract_y
_atom_site_fract_z
_atom_site_occupancy
_atom_site_U_iso_or_equiv
O2 O-2 0.607 0.4644 0.2445 1 0.0
O1 O-2 0.1973 0.3169 0.0503 1 0.0
O3 O-2 0.3258 0.7924 0.0556 1 0.0
Ir1 Ir+5 0.5 0.5 0 1 0.0
Li1 Li+1 0 0 0 1 0.0
Eu1 Eu+3 0.48089 0.07476 0.25147 1 0.0
